data_7057063
loop_
_publ_author_name
'Song, Ying'
'Tian, Chong-Bin'
'Wu, Zhao-Feng'
'Huang, Xiao-Ying'

_publ_section_title
;
 Mg1&#x2212;xCoxLi2(3,5-pdcH)2(DMF)2 (x = 0, 0.285, 0.575, 1): a series of
 heterometallic coordination polymers doped with magnetic Co2+ ions
;
_journal_issue 7
_journal_name_full 'New Journal of Chemistry'
_journal_page_first 5096
_journal_paper_doi 10.1039/C7NJ04823H
_journal_volume 42
_journal_year 2018
_chemical_formula_moiety 'C8 H9 Co0.14 Li Mg0.36 N3 O5'
_chemical_formula_sum 'C8 H9 Co0.14 Li Mg0.36 N3 O5'
_chemical_formula_weight 251.21
_space_group_crystal_system orthorhombic
_space_group_IT_number 60
_space_group_name_Hall '-P 2n 2ab'
_space_group_name_H-M_alt 'P b c n'
_symmetry_space_group_name_Hall '-P 2n 2ab'
_symmetry_space_group_name_H-M 'P b c n'
_atom_sites_solution_hydrogens mixed
_audit_creation_method SHELXL-2013
_audit_update_record
;
2017-11-09 deposited with the CCDC.
2018-02-26 downloaded from the CCDC.
;
_cell_angle_alpha 90
_cell_angle_beta 90
_cell_angle_gamma 90
_cell_formula_units_Z 8
_cell_length_a 14.7495(19)
_cell_length_b 8.8810(10)
_cell_length_c 16.4433(17)
_cell_measurement_reflns_used 1312
_cell_measurement_temperature 293(2)
_cell_measurement_theta_max 29.2348
_cell_measurement_theta_min 2.4723
_cell_volume 2153.9(4)
_computing_cell_refinement 'CrysAlisPro, Agilent Technologies'
_computing_data_collection 'CrysAlisPro, Agilent Technologies'
_computing_data_reduction 'CrysAlisPro, Agilent Technologies'
_computing_molecular_graphics 'DIAMOND. Version 3.0. Crystal Impact'
_computing_publication_material 'Windows Word 2010'
_computing_structure_refinement 'SHELXL-2013 (Sheldrick, 2013)'
_computing_structure_solution 'SHELXS-97 (Sheldrick, 1990)'
_diffrn_ambient_temperature 293(2)
_diffrn_detector_area_resol_mean 16.2083
_diffrn_measured_fraction_theta_full 0.999
_diffrn_measured_fraction_theta_max 0.995
_diffrn_measurement_device_type 'Xcalibur, Eos'
_diffrn_measurement_method '\w scans'
_diffrn_radiation_type MoK\a
_diffrn_radiation_wavelength 0.71073
_diffrn_reflns_av_R_equivalents 0.0747
_diffrn_reflns_av_unetI/netI 0.0661
_diffrn_reflns_Laue_measured_fraction_full 0.999
_diffrn_reflns_Laue_measured_fraction_max 0.995
_diffrn_reflns_limit_h_max 18
_diffrn_reflns_limit_h_min -17
_diffrn_reflns_limit_k_max 9
_diffrn_reflns_limit_k_min -11
_diffrn_reflns_limit_l_max 20
_diffrn_reflns_limit_l_min -17
_diffrn_reflns_number 9996
_diffrn_reflns_point_group_measured_fraction_full 0.999
_diffrn_reflns_point_group_measured_fraction_max 0.995
_diffrn_reflns_theta_full 25.242
_diffrn_reflns_theta_max 27.103
_diffrn_reflns_theta_min 2.477
_diffrn_source 'fine-focus sealed tube'
_exptl_absorpt_coefficient_mu 0.353
_exptl_absorpt_correction_T_max 1.00000
_exptl_absorpt_correction_T_min 0.59077
_exptl_absorpt_correction_type multi-scan
_exptl_absorpt_process_details
;
CrysAlisPro, Agilent Technologies,
Version 1.171.35.21 (release 20-01-2012 CrysAlis171 .NET)
(compiled Jan 23 2012,18:06:46)
Empirical absorption correction using spherical harmonics,
 implemented in SCALE3 ABSPACK scaling algorithm.
;
_exptl_crystal_colour purple
_exptl_crystal_density_diffrn 1.549
_exptl_crystal_description block
_exptl_crystal_F_000 1033
_exptl_crystal_preparation 'Magnetic properties'
_exptl_crystal_size_max 0.26
_exptl_crystal_size_mid 0.14
_exptl_crystal_size_min 0.09
_refine_diff_density_max 0.382
_refine_diff_density_min -0.300
_refine_diff_density_rms 0.066
_refine_ls_extinction_method none
_refine_ls_goodness_of_fit_ref 1.010
_refine_ls_hydrogen_treatment mixed
_refine_ls_matrix_type full
_refine_ls_number_parameters 165
_refine_ls_number_reflns 2368
_refine_ls_number_restraints 1
_refine_ls_restrained_S_all 1.009
_refine_ls_R_factor_all 0.1008
_refine_ls_R_factor_gt 0.0555
_refine_ls_shift/su_max 0.000
_refine_ls_shift/su_mean 0.000
_refine_ls_structure_factor_coef Fsqd
_refine_ls_weighting_details
;
 w=1/[\s^2^(Fo^2^)+(0.0500P)^2^+1.5000P]
 where P=(Fo^2^+2Fc^2^)/3
;
_refine_ls_weighting_scheme calc
_refine_ls_wR_factor_gt 0.1153
_refine_ls_wR_factor_ref 0.1386
_reflns_Friedel_coverage 0.000
_reflns_number_gt 1528
_reflns_number_total 2368
_reflns_threshold_expression 'I > 2\s(I)'
_cod_data_source_file c7nj04823h2.cif
_cod_data_source_block 2
_cod_depositor_comments 'Adding full bibliography for 7057062--7057065.cif.'
_cod_database_code 7057063
_shelx_space_group_comment
;
The symmetry employed for this shelxl refinement is uniquely defined
by the following loop, which should always be used as a source of
symmetry information in preference to the above space-group names.
They are only intended as comments.
;
_shelxl_version_number 2013-2

loop_
_space_group_symop_operation_xyz
'x, y, z'
'-x+1/2, -y+1/2, z+1/2'
'x+1/2, -y+1/2, -z'
'-x, y, -z+1/2'
'-x, -y, -z'
'x-1/2, y-1/2, -z-1/2'
'-x-1/2, y-1/2, z'
'x, -y, z-1/2'

loop_
_atom_site_label
_atom_site_type_symbol
_atom_site_fract_x
_atom_site_fract_y
_atom_site_fract_z
_atom_site_U_iso_or_equiv
_atom_site_adp_type
_atom_site_occupancy
_atom_site_site_symmetry_order
_atom_site_calc_flag
_atom_site_refinement_flags_posn
_atom_site_refinement_flags_adp
_atom_site_refinement_flags_occupancy
Co1 Co 0.0000 0.49790(11) 0.2500 0.0194(3) Uani 0.285(5) 2 d S T P
Mg1 Mg 0.0000 0.49790(11) 0.2500 0.0194(3) Uani 0.715(5) 2 d S T P
Li1 Li 0.1004(4) 0.5088(6) 0.5681(3) 0.0312(12) Uani 1 1 d . . .
O1 O 0.01532(14) 0.5301(2) 0.37283(13) 0.0272(5) Uani 1 1 d . . .
O2 O 0.11150(16) 0.6128(3) 0.46746(14) 0.0384(6) Uani 1 1 d . . .
O3 O 0.31841(16) 0.8885(3) 0.14175(14) 0.0422(6) Uani 1 1 d . . .
O4 O 0.39949(14) 0.8395(2) 0.25279(14) 0.0340(6) Uani 1 1 d . . .
O5 O 0.12494(18) 0.2918(3) 0.54232(15) 0.0420(6) Uani 1 1 d . . .
N1 N 0.10918(17) 0.6670(3) 0.25561(15) 0.0247(6) Uani 1 1 d . . .
N2 N 0.17269(18) 0.7305(3) 0.20899(16) 0.0273(6) Uani 1 1 d D . .
H2A H 0.163(2) 0.739(3) 0.1556(7) 0.033 Uiso 1 1 d D U .
N3 N 0.1006(2) 0.0907(3) 0.45977(18) 0.0399(7) Uani 1 1 d . . .
C1 C 0.0867(2) 0.5985(3) 0.39619(19) 0.0250(7) Uani 1 1 d . . .
C2 C 0.1437(2) 0.6674(3) 0.33054(19) 0.0257(7) Uani 1 1 d . . .
C3 C 0.2301(2) 0.7282(3) 0.3304(2) 0.0305(8) Uani 1 1 d . . .
H3A H 0.2685 0.7396 0.3749 0.037 Uiso 1 1 calc R U .
C4 C 0.2476(2) 0.7682(3) 0.25150(19) 0.0261(7) Uani 1 1 d . . .
C5 C 0.3285(2) 0.8377(3) 0.2113(2) 0.0276(7) Uani 1 1 d . . .
C6 C 0.0902(2) 0.2318(4) 0.4820(2) 0.0371(9) Uani 1 1 d . . .
H6A H 0.0533 0.2919 0.4495 0.045 Uiso 1 1 calc R U .
C7 C 0.0602(3) 0.0347(4) 0.3846(3) 0.0578(12) Uani 1 1 d . . .
H7A H 0.0216 0.1109 0.3618 0.087 Uiso 1 1 calc R U .
H7B H 0.0250 -0.0538 0.3961 0.087 Uiso 1 1 calc R U .
H7C H 0.1073 0.0102 0.3466 0.087 Uiso 1 1 calc R U .
C8 C 0.1602(3) -0.0100(4) 0.5049(3) 0.0590(12) Uani 1 1 d . . .
H8A H 0.1737 0.0335 0.5570 0.088 Uiso 1 1 calc R U .
H8B H 0.2154 -0.0245 0.4751 0.088 Uiso 1 1 calc R U .
H8C H 0.1306 -0.1052 0.5125 0.088 Uiso 1 1 calc R U .

loop_
_atom_site_aniso_label
_atom_site_aniso_U_11
_atom_site_aniso_U_22
_atom_site_aniso_U_33
_atom_site_aniso_U_23
_atom_site_aniso_U_13
_atom_site_aniso_U_12
Co1 0.0164(5) 0.0238(5) 0.0181(5) 0.000 0.0000(4) 0.000
Mg1 0.0164(5) 0.0238(5) 0.0181(5) 0.000 0.0000(4) 0.000
Li1 0.034(3) 0.036(3) 0.023(3) -0.001(2) 0.001(2) -0.012(3)
O1 0.0258(12) 0.0320(12) 0.0238(12) 0.0011(9) 0.0000(9) -0.0046(10)
O2 0.0431(14) 0.0498(15) 0.0223(13) 0.0043(10) -0.0027(11) -0.0142(12)
O3 0.0407(15) 0.0578(15) 0.0281(14) 0.0068(12) 0.0003(11) -0.0165(13)
O4 0.0260(12) 0.0349(12) 0.0410(15) 0.0067(10) -0.0049(11) -0.0092(10)
O5 0.0553(17) 0.0384(13) 0.0324(15) -0.0063(11) -0.0038(12) 0.0065(12)
N1 0.0225(13) 0.0309(13) 0.0206(14) 0.0017(11) 0.0013(11) -0.0068(11)
N2 0.0283(15) 0.0352(14) 0.0185(14) 0.0029(11) 0.0004(12) -0.0090(12)
N3 0.0450(18) 0.0316(15) 0.0430(19) -0.0043(13) -0.0006(15) 0.0000(14)
C1 0.0272(17) 0.0271(16) 0.0208(17) 0.0010(12) -0.0005(13) -0.0017(13)
C2 0.0257(16) 0.0284(15) 0.0231(17) -0.0001(13) -0.0005(13) -0.0034(13)
C3 0.0284(18) 0.0352(17) 0.0279(19) 0.0006(14) -0.0054(14) -0.0048(15)
C4 0.0221(14) 0.0300(15) 0.0261(17) -0.0011(13) -0.0001(14) -0.0041(13)
C5 0.0274(18) 0.0263(15) 0.0290(18) -0.0021(13) 0.0050(14) -0.0084(14)
C6 0.040(2) 0.0358(19) 0.036(2) 0.0024(15) 0.0042(16) 0.0049(17)
C7 0.067(3) 0.052(2) 0.055(3) -0.011(2) -0.002(2) -0.008(2)
C8 0.057(3) 0.040(2) 0.080(3) -0.007(2) -0.013(2) 0.008(2)

loop_
_atom_type_symbol
_atom_type_description
_atom_type_scat_dispersion_real
_atom_type_scat_dispersion_imag
_atom_type_scat_source
C C 0.0033 0.0016 'International Tables Vol C Tables 4.2.6.8 and 6.1.1.4'
H H 0.0000 0.0000 'International Tables Vol C Tables 4.2.6.8 and 6.1.1.4'
Li Li -0.0003 0.0001 'International Tables Vol C Tables 4.2.6.8 and 6.1.1.4'
N N 0.0061 0.0033 'International Tables Vol C Tables 4.2.6.8 and 6.1.1.4'
O O 0.0106 0.0060 'International Tables Vol C Tables 4.2.6.8 and 6.1.1.4'
Mg Mg 0.0486 0.0363 'International Tables Vol C Tables 4.2.6.8 and 6.1.1.4'
Co Co 0.3494 0.9721 'International Tables Vol C Tables 4.2.6.8 and 6.1.1.4'

loop_
_geom_angle_atom_site_label_1
_geom_angle_atom_site_label_2
_geom_angle_atom_site_label_3
_geom_angle
_geom_angle_site_symmetry_1
_geom_angle_site_symmetry_3
O4 Co1 O4 93.02(13) 6_556 7_655
O4 Co1 O1 89.65(9) 6_556 4
O4 Co1 O1 101.40(9) 7_655 4
O4 Co1 O1 101.40(9) 6_556 .
O4 Co1 O1 89.65(9) 7_655 .
O1 Co1 O1 164.00(12) 4 .
O4 Co1 N1 86.45(9) 6_556 4
O4 Co1 N1 178.78(9) 7_655 4
O1 Co1 N1 77.50(9) 4 4
O1 Co1 N1 91.54(9) . 4
O4 Co1 N1 178.78(9) 6_556 .
O4 Co1 N1 86.45(9) 7_655 .
O1 Co1 N1 91.54(9) 4 .
O1 Co1 N1 77.50(9) . .
N1 Co1 N1 94.09(14) 4 .
O2 Li1 O3 105.2(3) . 2_565
O2 Li1 O1 125.6(3) . 5_566
O3 Li1 O1 107.9(3) 2_565 5_566
O2 Li1 O5 105.5(3) . .
O3 Li1 O5 118.3(3) 2_565 .
O1 Li1 O5 95.2(2) 5_566 .
O2 Li1 Mg1 145.7(3) . 5_566
O3 Li1 Mg1 73.83(17) 2_565 5_566
O1 Li1 Mg1 34.97(11) 5_566 5_566
O5 Li1 Mg1 104.6(2) . 5_566
C1 O1 Li1 130.0(2) . 5_566
C1 O1 Co1 116.99(19) . .
Li1 O1 Co1 111.18(18) 5_566 .
C1 O2 Li1 138.6(3) . .
C5 O3 Li1 132.5(3) . 2_564
C5 O4 Mg1 127.1(2) . 6_666
C5 O4 Co1 127.1(2) . 6_666
Mg1 O4 Co1 0.00(4) 6_666 6_666
C6 O5 Li1 120.5(3) . .
C2 N1 N2 105.1(2) . .
C2 N1 Co1 108.64(19) . .
N2 N1 Co1 140.94(19) . .
N1 N2 C4 112.4(3) . .
N1 N2 H2A 119(2) . .
C4 N2 H2A 128(2) . .
C6 N3 C8 120.9(3) . .
C6 N3 C7 120.8(3) . .
C8 N3 C7 118.0(3) . .
O2 C1 O1 125.5(3) . .
O2 C1 C2 118.4(3) . .
O1 C1 C2 116.2(3) . .
N1 C2 C3 110.6(3) . .
N1 C2 C1 116.7(3) . .
C3 C2 C1 132.6(3) . .
C4 C3 C2 106.0(3) . .
C4 C3 H3A 127.0 . .
C2 C3 H3A 127.0 . .
N2 C4 C3 105.8(3) . .
N2 C4 C5 121.8(3) . .
C3 C4 C5 132.4(3) . .
O3 C5 O4 126.9(3) . .
O3 C5 C4 117.5(3) . .
O4 C5 C4 115.6(3) . .
O5 C6 N3 125.8(3) . .
O5 C6 H6A 117.1 . .
N3 C6 H6A 117.1 . .
N3 C7 H7A 109.5 . .
N3 C7 H7B 109.5 . .
H7A C7 H7B 109.5 . .
N3 C7 H7C 109.5 . .
H7A C7 H7C 109.5 . .
H7B C7 H7C 109.5 . .
N3 C8 H8A 109.5 . .
N3 C8 H8B 109.5 . .
H8A C8 H8B 109.5 . .
N3 C8 H8C 109.5 . .
H8A C8 H8C 109.5 . .
H8B C8 H8C 109.5 . .

loop_
_geom_bond_atom_site_label_1
_geom_bond_atom_site_label_2
_geom_bond_distance
_geom_bond_site_symmetry_2
Co1 O4 2.044(2) 6_556
Co1 O4 2.044(2) 7_655
Co1 O1 2.052(2) 4
Co1 O1 2.052(2) .
Co1 N1 2.204(2) 4
Co1 N1 2.204(2) .
Li1 O2 1.902(6) .
Li1 O3 1.932(6) 2_565
Li1 O1 1.994(6) 5_566
Li1 O5 2.007(6) .
Li1 Mg1 3.338(5) 5_566
O1 C1 1.275(3) .
O1 Li1 1.994(6) 5_566
O2 C1 1.234(4) .
O3 C5 1.239(4) .
O3 Li1 1.932(6) 2_564
O4 C5 1.249(4) .
O4 Mg1 2.044(2) 6_666
O4 Co1 2.044(2) 6_666
O5 C6 1.237(4) .
N1 C2 1.333(4) .
N1 N2 1.336(3) .
N2 C4 1.350(4) .
N2 H2A 0.892(10) .
N3 C6 1.314(4) .
N3 C8 1.456(5) .
N3 C7 1.459(5) .
C1 C2 1.499(4) .
C2 C3 1.384(4) .
C3 C4 1.370(4) .
C3 H3A 0.9300 .
C4 C5 1.498(4) .
C6 H6A 0.9300 .
C7 H7A 0.9600 .
C7 H7B 0.9600 .
C7 H7C 0.9600 .
C8 H8A 0.9600 .
C8 H8B 0.9600 .
C8 H8C 0.9600 .

loop_
_geom_hbond_atom_site_label_D
_geom_hbond_atom_site_label_H
_geom_hbond_atom_site_label_A
_geom_hbond_distance_DH
_geom_hbond_distance_HA
_geom_hbond_distance_DA
_geom_hbond_angle_DHA
_geom_hbond_site_symmetry_A
N2 H2A O5 0.892(10) 1.966(13) 2.837(4) 165(3) 8_565

loop_
_geom_torsion_atom_site_label_1
_geom_torsion_atom_site_label_2
_geom_torsion_atom_site_label_3
_geom_torsion_atom_site_label_4
_geom_torsion
_geom_torsion_site_symmetry_1
C2 N1 N2 C4 1.5(3) .
Co1 N1 N2 C4 -147.7(3) .
Li1 O2 C1 O1 27.9(6) .
Li1 O2 C1 C2 -152.6(3) .
Li1 O1 C1 O2 25.4(5) 5_566
Co1 O1 C1 O2 -171.6(2) .
Li1 O1 C1 C2 -154.1(3) 5_566
Co1 O1 C1 C2 8.9(3) .
N2 N1 C2 C3 -1.4(3) .
Co1 N1 C2 C3 158.7(2) .
N2 N1 C2 C1 -178.7(2) .
Co1 N1 C2 C1 -18.6(3) .
O2 C1 C2 N1 -171.5(3) .
O1 C1 C2 N1 8.0(4) .
O2 C1 C2 C3 11.9(5) .
O1 C1 C2 C3 -168.5(3) .
N1 C2 C3 C4 0.9(4) .
C1 C2 C3 C4 177.6(3) .
N1 N2 C4 C3 -0.9(4) .
N1 N2 C4 C5 178.5(3) .
C2 C3 C4 N2 0.0(3) .
C2 C3 C4 C5 -179.3(3) .
Li1 O3 C5 O4 -1.1(6) 2_564
Li1 O3 C5 C4 178.0(3) 2_564
Mg1 O4 C5 O3 30.9(5) 6_666
Co1 O4 C5 O3 30.9(5) 6_666
Mg1 O4 C5 C4 -148.2(2) 6_666
Co1 O4 C5 C4 -148.2(2) 6_666
N2 C4 C5 O3 14.7(4) .
C3 C4 C5 O3 -166.0(3) .
N2 C4 C5 O4 -166.1(3) .
C3 C4 C5 O4 13.2(5) .
Li1 O5 C6 N3 -179.2(3) .
C8 N3 C6 O5 -2.7(6) .
C7 N3 C6 O5 -176.5(4) .
